data_1527790
loop_
_publ_author_name
'Menchetti, S.'
'Sabelli, C.'

_publ_section_title
;
 The halotrichite group: the crystal structure of Apjohnite
;
_journal_name_full 'Mineralogical Magazine (1969-)'
_journal_page_first 599
_journal_page_last 608
_journal_volume 40
_journal_year 1976
_chemical_formula_sum 'Al2 H44 Mn O38 S4'
_chemical_name_systematic 'Mn Al2 (S O4)4 (H2 O)22'
_space_group_IT_number 14
_symmetry_space_group_name_Hall '-P 2ybc'
_symmetry_space_group_name_H-M 'P 1 21/c 1'
_cell_angle_alpha 90
_cell_angle_beta 100.28
_cell_angle_gamma 90
_cell_formula_units_Z 4
_cell_length_a 6.198
_cell_length_b 24.3469
_cell_length_c 21.266
_cell_volume 3157.570
_citation_journal_id_ASTM MNLMBB
_cod_data_source_file Menchetti_MNLMBB_1976_858.cif
_cod_data_source_block H44Al2Mn1O38S4
_cod_original_cell_volume 3157.57
_cod_original_formula_sum 'H44 Al2 Mn1 O38 S4'
_cod_database_code 1527790

loop_
_symmetry_equiv_pos_as_xyz
x,y,z
-x,y+1/2,-z+1/2
-x,-y,-z
x,-y-1/2,z-1/2

loop_
_atom_site_label
_atom_site_type_symbol
_atom_site_fract_x
_atom_site_fract_y
_atom_site_fract_z
_atom_site_occupancy
_atom_site_U_iso_or_equiv
H30 H+1 0.83 0.31 0.31 1 0.0
H4 H+1 0.442 0.643 0.196 1 0.0
H36 H+1 0.953 0.232 0.366 1 0.0
H5 H+1 0.58 0.69 0.04 1 0.0
H39 H+1 0.69 0.54 0.2 1 0.0
O34 O-2 0.8038 0.2629 0.3618 1 0.0
S1 S+6 0.08662 0.24404 0.52658 1 0.0
H1 H+1 0.781 0.62 0.142 1 0.0
H20 H+1 0.764 0.585 0.51 1 0.0
H14 H+1 0.137 0.644 0.346 1 0.0
O13 O-2 0.161 0.4437 0.1659 1 0.0
H38 H+1 0.19 0.51 0.23 1 0.0
O8 O-2 0.786 0.436 0.4119 1 0.0
H29 H+1 0.888 0.381 0.303 1 0.0
O28 O-2 0.5345 0.3423 0.112 1 0.0
O36 O-2 0.6806 0.5091 0.2345 1 0.0
S2 S+6 0.96419 0.4651 0.38825 1 0.0
H26 H+1 1.048 0.293 0.197 1 0.0
O29 O-2 0.9393 0.3164 0.1698 1 0.0
H31 H+1 0.442 0.379 0.26 1 0.0
H37 H+1 0.214 0.57 0.235 1 0.0
H42 H+1 0.292 0.417 0.338 1 0.0
O5 O-2 1.0118 0.4371 0.3311 1 0.0
O38 O-2 0.4073 0.2954 0.4097 1 0.0
H23 H+1 0.45 0.31 0.1 1 0.0
H3 H+1 0.21 0.647 0.173 1 0.0
O22 O-2 0.4974 0.5572 0.368 1 0.0
H33 H+1 0.718 0.455 0.209 1 0.0
Al2 Al+3 0.68679 0.34315 0.19779 1 0.0
H24 H+1 0.43 0.37 0.09 1 0.0
O11 O-2 -0.0809 0.189 0.2155 1 0.0
O1 O-2 0.131 0.217 0.4679 1 0.0
H27 H+1 0.474 0.266 0.226 1 0.0
H16 H+1 0.607 0.658 0.348 1 0.0
O37 O-2 0.419 0.3913 0.3425 1 0.0
O32 O-2 0.4301 0.3678 0.2238 1 0.0
H18 H+1 0.491 0.69 0.521 1 0.0
H21 H+1 0.307 0.519 0.46 1 0.0
H11 H+1 0.632 0.543 0.38 1 0.0
O3 O-2 -0.0941 0.2154 0.549 1 0.0
H22 H+1 0.302 0.563 0.51 1 0.0
O9 O-2 0.1249 0.1833 0.3228 1 0.0
O18 O-2 0.3275 0.6323 0.1728 1 0.0
H2 H+1 0.793 0.561 0.112 1 0.0
O10 O-2 0.2217 0.2505 0.249 1 0.0
H15 H+1 0.608 0.703 0.399 1 0.0
H12 H+1 0.421 0.548 0.329 1 0.0
H10 H+1 0.29 0.54 -0.03 1 0.0
H43 H+1 0.506 0.28 0.385 1 0.0
O6 O-2 0.9042 0.5228 0.3727 1 0.0
O27 O-2 0.3524 0.557 0.4763 1 0.0
S3 S+6 0.14189 0.19411 0.25596 1 0.0
O7 O-2 1.1656 0.4644 0.438 1 0.0
Mn1 Mn+2 0.36995 0.596 0.08053 1 0.0
H8 H+1 -0.029 0.593 0.008 1 0.0
H9 H+1 0.52 0.56 -0.03 1 0.0
O26 O-2 0.7283 0.6076 0.4709 1 0.0
H41 H+1 0.547 0.412 0.361 1 0.0
O35 O-2 0.2122 0.5394 0.2608 1 0.0
O2 O-2 0.0271 0.3022 0.5126 1 0.0
O15 O-2 -0.0616 0.4935 0.0801 1 0.0
O20 O-2 0.0329 0.6122 0.0451 1 0.0
H25 H+1 0.913 0.31 0.12 1 0.0
O25 O-2 0.3746 0.6674 0.4798 1 0.0
O19 O-2 0.4403 0.6756 0.0437 1 0.0
H28 H+1 0.711 0.248 0.211 1 0.0
O14 O-2 0.2279 0.4341 0.0593 1 0.0
O4 O-2 0.2866 0.2426 0.5763 1 0.0
O30 O-2 0.601 0.2698 0.2096 1 0.0
H40 H+1 0.75 0.51 0.28 1 0.0
H17 H+1 0.225 0.679 0.476 1 0.0
O17 O-2 0.7097 0.5854 0.1272 1 0.0
O24 O-2 0.5339 0.6666 0.3724 1 0.0
O23 O-2 0.1491 0.6181 0.3781 1 0.0
H35 H+1 0.732 0.262 0.326 1 0.0
O16 O-2 0.317 0.5185 0.1176 1 0.0
Al1 Al+3 0.44015 0.61206 0.42426 1 0.0
H7 H+1 -0.015 0.651 0.04 1 0.0
H13 H+1 0.068 0.585 0.377 1 0.0
O33 O-2 0.7696 0.4155 0.185 1 0.0
H44 H+1 0.41 0.33 0.39 1 0.0
O12 O-2 0.2933 0.1541 0.2342 1 0.0
S4 S+6 0.16025 0.47277 0.10454 1 0.0
H32 H+1 0.332 0.398 0.195 1 0.0
O31 O-2 0.8392 0.3437 0.2828 1 0.0
H6 H+1 0.32 0.69 0.01 1 0.0
O21 O-2 0.4004 0.5611 -0.01 1 0.0
H19 H+1 0.828 0.641 0.483 1 0.0
H34 H+1 0.92 0.43 0.19 1 0.0
